data_4329216
loop_
_publ_author_name
'Benan Kilbas'
'Sebastian Mirtschin'
'Thomas Riis-Johannessen'
'Rosario Scopelliti'
'Kay Severin'

_publ_section_title
;
 Dicarboxylate-Bridged Ruthenium Complexes as Building Blocks for
 Molecular Nanostructures
;
_journal_name_full 'Inorganic Chemistry'
_journal_page_first 5795
_journal_page_last 5804
_journal_paper_doi 10.1021/ic300330p
_journal_volume 51
_journal_year 2012
_chemical_formula_sum 'C152 H152 Cl24 N12 O42 Ru6'
_chemical_formula_weight 4276.08
_space_group_IT_number 2
_symmetry_cell_setting triclinic
_symmetry_space_group_name_Hall '-P 1'
_symmetry_space_group_name_H-M 'P -1'
_atom_sites_solution_hydrogens geom
_atom_sites_solution_primary direct
_atom_sites_solution_secondary difmap
_audit_contact_author_address
;
   Kay Severin
   LCS, ISIC,
   EPFL
   CH-1015 Lauasanne
   Suisse
;
_audit_contact_author_email kay.severin@epfl.ch
_audit_contact_author_fax '+41 21 693 9302'
_audit_contact_author_phone '+41 21 693 9301'
_audit_creation_method SHELXL-97
_cell_angle_alpha 88.71(3)
_cell_angle_beta 89.42(3)
_cell_angle_gamma 88.87(3)
_cell_formula_units_Z 2
_cell_length_a 15.589(3)
_cell_length_b 17.849(4)
_cell_length_c 41.003(8)
_cell_measurement_temperature 100(2)
_cell_volume 11403(4)
_computing_cell_refinement 'Dirax/lsq (Duisenberg & Schreurs, 1989-2000)'
_computing_data_collection 'Collect (Bruker AXS BV, 1997-2004)'
_computing_data_reduction 'EvalCCD (Duisenberg & Schreurs, 1990-2000)'
_computing_molecular_graphics 'Bruker SHELXTL'
_computing_publication_material 'Bruker SHELXTL'
_computing_structure_refinement 'SHELXL-97 (Sheldrick, 1997)'
_computing_structure_solution 'SHELXS-97 (Sheldrick, 1990)'
_diffrn_ambient_temperature 100(2)
_diffrn_detector_area_resol_mean 8.2812
_diffrn_measured_fraction_theta_full 0.917
_diffrn_measured_fraction_theta_max 0.917
_diffrn_measurement_device_type 'Bruker APEX II CCD'
_diffrn_measurement_method '\w and \p scans'
_diffrn_radiation_monochromator graphite
_diffrn_radiation_source 'Enhance (Mo) X-ray Source'
_diffrn_radiation_type MoK\a
_diffrn_radiation_wavelength 0.71073
_diffrn_reflns_av_R_equivalents 0.0433
_diffrn_reflns_av_sigmaI/netI 0.0834
_diffrn_reflns_limit_h_max 17
_diffrn_reflns_limit_h_min -16
_diffrn_reflns_limit_k_max 20
_diffrn_reflns_limit_k_min -20
_diffrn_reflns_limit_l_max 45
_diffrn_reflns_limit_l_min -45
_diffrn_reflns_number 53282
_diffrn_reflns_theta_full 23.53
_diffrn_reflns_theta_max 23.53
_diffrn_reflns_theta_min 2.25
_exptl_absorpt_coefficient_mu 0.729
_exptl_absorpt_correction_type multi-scan
_exptl_absorpt_process_details 'SADABS 2008, Bruker AXS, 2008'
_exptl_crystal_density_diffrn 1.245
_exptl_crystal_F_000 4312
_platon_squeeze_details
;
;
_refine_diff_density_max 1.324
_refine_diff_density_min -0.913
_refine_diff_density_rms 0.133
_refine_ls_extinction_coef 0.0053(4)
_refine_ls_extinction_expression Fc^*^=kFc[1+0.001xFc^2^\l^3^/sin(2\q)]^-1/4^
_refine_ls_extinction_method SHELXL
_refine_ls_goodness_of_fit_ref 1.073
_refine_ls_hydrogen_treatment constr
_refine_ls_matrix_type full
_refine_ls_number_parameters 1832
_refine_ls_number_reflns 31040
_refine_ls_number_restraints 3167
_refine_ls_restrained_S_all 1.049
_refine_ls_R_factor_all 0.1588
_refine_ls_R_factor_gt 0.1186
_refine_ls_shift/su_max 0.001
_refine_ls_shift/su_mean 0.000
_refine_ls_structure_factor_coef Fsqd
_refine_ls_weighting_details 'calc w=1/[\s^2^(Fo^2^)+(0.2000P)^2^+0.0000P] where P=(Fo^2^+2Fc^2^)/3'
_refine_ls_weighting_scheme calc
_refine_ls_wR_factor_gt 0.3136
_refine_ls_wR_factor_ref 0.3437
_reflns_number_gt 14558
_reflns_number_total 31040
_reflns_threshold_expression >2sigma(I)
_cod_data_source_file ic300330p_si_003.cif
_cod_data_source_block squeezed
_cod_database_code 4329216

loop_
_symmetry_equiv_pos_as_xyz
'x, y, z'
'-x, -y, -z'

loop_
_atom_site_label
_atom_site_type_symbol
_atom_site_fract_x
_atom_site_fract_y
_atom_site_fract_z
_atom_site_U_iso_or_equiv
_atom_site_adp_type
_atom_site_occupancy
_atom_site_symmetry_multiplicity
_atom_site_calc_flag
_atom_site_refinement_flags
Ru1A Ru 1.35864(5) 1.03677(5) 0.24997(2) 0.0904(3) Uani 1 1 d DU
C10A C 1.4250(6) 0.8587(5) 0.2504(4) 0.158(6) Uani 1 1 d DU
H10A H 1.3901 0.8475 0.2320 0.236 Uiso 1 1 calc R
H10B H 1.3950 0.8458 0.2702 0.236 Uiso 1 1 calc R
H10C H 1.4779 0.8304 0.2492 0.236 Uiso 1 1 calc R
C11A C 1.4436(4) 0.9399(4) 0.2498(3) 0.111(3) Uani 1 1 d DU
C12A C 1.4554(5) 0.9793(5) 0.2794(2) 0.110(3) Uani 1 1 d DU
H12A H 1.4524 0.9534 0.2993 0.132 Uiso 1 1 calc R
C13A C 1.4714(6) 1.0575(6) 0.2788(3) 0.132(5) Uani 1 1 d DU
H13A H 1.4777 1.0824 0.2983 0.158 Uiso 1 1 calc R
C14A C 1.4779(5) 1.0974(5) 0.2488(3) 0.137(5) Uani 1 1 d DU
C15A C 1.4700(6) 1.0578(6) 0.2193(3) 0.142(5) Uani 1 1 d DU
H15A H 1.4760 1.0832 0.1994 0.170 Uiso 1 1 calc R
C16A C 1.4533(6) 0.9798(5) 0.2199(2) 0.110(4) Uani 1 1 d DU
H16A H 1.4486 0.9547 0.2004 0.133 Uiso 1 1 calc R
C17A C 1.4957(7) 1.1805(6) 0.2481(4) 0.191(8) Uani 1 1 d DU
H17A H 1.4753 1.2034 0.2276 0.229 Uiso 1 1 calc R
C18A C 1.5935(6) 1.1887(9) 0.2505(5) 0.180(7) Uani 1 1 d DU
H18A H 1.6102 1.2347 0.2399 0.270 Uiso 1 1 calc R
H18B H 1.6218 1.1472 0.2401 0.270 Uiso 1 1 calc R
H18C H 1.6095 1.1892 0.2731 0.270 Uiso 1 1 calc R
C19A C 1.4519(13) 1.2185(13) 0.2768(6) 0.345(18) Uani 1 1 d DU
H19A H 1.3966 1.2376 0.2703 0.517 Uiso 1 1 calc R
H19B H 1.4864 1.2590 0.2838 0.517 Uiso 1 1 calc R
H19C H 1.4452 1.1827 0.2945 0.517 Uiso 1 1 calc R
Ru2A Ru 0.96624(5) 1.31859(4) 0.25000(2) 0.0865(3) Uani 1 1 d DU
C20A C 0.7554(6) 1.3614(6) 0.2511(4) 0.170(6) Uani 1 1 d DU
H20A H 0.7479 1.3203 0.2663 0.256 Uiso 1 1 calc R
H20B H 0.7394 1.3463 0.2297 0.256 Uiso 1 1 calc R
H20C H 0.7198 1.4031 0.2576 0.256 Uiso 1 1 calc R
C21A C 0.8483(5) 1.3841(4) 0.2507(3) 0.118(4) Uani 1 1 d DU
C22A C 0.8913(5) 1.3951(4) 0.2200(2) 0.111(4) Uani 1 1 d DU
H22A H 0.8633 1.3873 0.2005 0.134 Uiso 1 1 calc R
C23A C 0.9782(6) 1.4185(4) 0.2203(2) 0.123(4) Uani 1 1 d DU
H23A H 1.0060 1.4276 0.2004 0.148 Uiso 1 1 calc R
C24A C 1.0235(5) 1.4282(4) 0.2495(3) 0.107(4) Uani 1 1 d DU
C25A C 0.9793(6) 1.4168(4) 0.2793(2) 0.120(4) Uani 1 1 d DU
H25A H 1.0080 1.4236 0.2987 0.144 Uiso 1 1 calc R
C26A C 0.8917(5) 1.3951(5) 0.2804(3) 0.121(4) Uani 1 1 d DU
H26A H 0.8634 1.3884 0.3003 0.145 Uiso 1 1 calc R
C27A C 1.1174(6) 1.4448(6) 0.2484(3) 0.146(5) Uani 1 1 d DU
H27A H 1.1353 1.4352 0.2259 0.175 Uiso 1 1 calc R
C28A C 1.1375(11) 1.5247(7) 0.2535(5) 0.219(10) Uani 1 1 d DU
H28A H 1.0857 1.5521 0.2587 0.329 Uiso 1 1 calc R
H28B H 1.1626 1.5456 0.2339 0.329 Uiso 1 1 calc R
H28C H 1.1772 1.5282 0.2711 0.329 Uiso 1 1 calc R
C29A C 1.1717(16) 1.3914(12) 0.2690(9) 0.44(2) Uani 1 1 d DU
H29A H 1.1742 1.4093 0.2909 0.663 Uiso 1 1 calc R
H29B H 1.2286 1.3882 0.2599 0.663 Uiso 1 1 calc R
H29C H 1.1467 1.3426 0.2693 0.663 Uiso 1 1 calc R
O30A O 1.2815(4) 1.0982(3) 0.28089(15) 0.0893(18) Uani 1 1 d DU
C31A C 1.2817(6) 1.0924(6) 0.31188(18) 0.113(4) Uani 1 1 d DU
O32A O 1.3286(5) 1.0523(4) 0.32898(17) 0.120(3) Uani 1 1 d DU
C33A C 1.2144(7) 1.1362(7) 0.32815(17) 0.131(5) Uani 1 1 d DU
O34A O 1.1640(4) 1.1799(3) 0.30870(13) 0.0908(18) Uani 1 1 d DU
C35A C 1.1086(5) 1.2195(5) 0.32803(17) 0.101(3) Uani 1 1 d DU
C36A C 1.1365(10) 1.2145(9) 0.35907(19) 0.193(7) Uani 1 1 d DU
C37A C 1.2032(11) 1.1596(10) 0.35906(18) 0.207(8) Uani 1 1 d DU
O38A O 1.2436(11) 1.1310(10) 0.3868(2) 0.293(9) Uani 1 1 d DU
C39A C 1.213(3) 1.0628(19) 0.3971(10) 0.54(3) Uiso 1 1 d DU
H39A H 1.1892 1.0668 0.4186 0.803 Uiso 1 1 calc R
H39B H 1.2594 1.0264 0.3974 0.803 Uiso 1 1 calc R
H39C H 1.1697 1.0472 0.3824 0.803 Uiso 1 1 calc R
O40A O 1.1052(10) 1.2506(8) 0.3862(2) 0.257(8) Uani 1 1 d DU
C41A C 1.0292(17) 1.2268(18) 0.3995(7) 0.37(2) Uiso 1 1 d DU
H41A H 0.9833 1.2390 0.3847 0.549 Uiso 1 1 calc R
H41B H 1.0188 1.2512 0.4198 0.549 Uiso 1 1 calc R
H41C H 1.0322 1.1735 0.4032 0.549 Uiso 1 1 calc R
C42A C 1.0407(5) 1.2615(5) 0.31137(18) 0.093(3) Uani 1 1 d DU
O43A O 0.9889(5) 1.2956(4) 0.32918(19) 0.121(3) Uani 1 1 d DU
O44A O 1.0439(4) 1.2589(3) 0.28097(15) 0.0862(17) Uani 1 1 d DU
O50A O 1.2826(4) 1.0981(3) 0.21925(15) 0.0911(18) Uani 1 1 d DU
C51A C 1.2831(6) 1.0933(6) 0.1882(2) 0.109(3) Uani 1 1 d DU
O52A O 1.3301(6) 1.0541(4) 0.17106(18) 0.124(3) Uani 1 1 d DU
C53A C 1.2161(6) 1.1379(6) 0.17236(19) 0.110(4) Uani 1 1 d DU
O54A O 1.1645(4) 1.1795(3) 0.19142(14) 0.0897(18) Uani 1 1 d DU
C55A C 1.1066(6) 1.2181(6) 0.17243(19) 0.099(3) Uani 1 1 d DU
C56A C 1.1321(10) 1.2114(9) 0.1412(2) 0.181(7) Uani 1 1 d DU
C57A C 1.1942(11) 1.1524(10) 0.1411(2) 0.199(7) Uani 1 1 d DU
O58A O 1.2298(10) 1.1187(10) 0.1135(2) 0.304(10) Uani 1 1 d DU
C59A C 1.296(3) 1.161(3) 0.1014(11) 0.58(4) Uiso 1 1 d DU
H59A H 1.3086 1.1476 0.0793 0.863 Uiso 1 1 calc R
H59B H 1.3459 1.1528 0.1146 0.863 Uiso 1 1 calc R
H59C H 1.2795 1.2135 0.1019 0.863 Uiso 1 1 calc R
O60A O 1.1116(11) 1.2564(8) 0.1146(3) 0.271(8) Uani 1 1 d DU
C61A C 1.0429(19) 1.2399(19) 0.0959(7) 0.37(2) Uiso 1 1 d DU
H61A H 1.0553 1.2524 0.0735 0.552 Uiso 1 1 calc R
H61B H 0.9936 1.2683 0.1031 0.552 Uiso 1 1 calc R
H61C H 1.0315 1.1873 0.0981 0.552 Uiso 1 1 calc R
C62A C 1.0424(6) 1.2636(5) 0.1892(2) 0.101(3) Uani 1 1 d DU
O63A O 0.9888(5) 1.2963(5) 0.1712(2) 0.132(3) Uani 1 1 d DU
O64A O 1.0444(4) 1.2597(3) 0.21931(16) 0.0801(16) Uani 1 1 d DU
Ru1B Ru 0.92145(6) 0.51729(5) 0.40592(2) 0.0907(3) Uani 1 1 d DU
C10B C 1.1129(7) 0.4567(7) 0.3784(3) 0.160(6) Uani 1 1 d DU
H10D H 1.1541 0.4174 0.3831 0.240 Uiso 1 1 calc R
H10E H 1.1395 0.5044 0.3804 0.240 Uiso 1 1 calc R
H10F H 1.0923 0.4519 0.3566 0.240 Uiso 1 1 calc R
C11B C 1.0390(6) 0.4512(5) 0.4021(2) 0.129(4) Uani 1 1 d DU
C12B C 0.9682(7) 0.4064(4) 0.3942(3) 0.130(5) Uani 1 1 d DU
H12B H 0.9685 0.3812 0.3746 0.156 Uiso 1 1 calc R
C13B C 0.8977(8) 0.3998(4) 0.4157(3) 0.138(5) Uani 1 1 d DU
H13B H 0.8520 0.3700 0.4103 0.166 Uiso 1 1 calc R
C14B C 0.8962(7) 0.4390(6) 0.4457(2) 0.134(4) Uani 1 1 d DU
C15B C 0.9669(7) 0.4827(6) 0.45371(19) 0.118(4) Uani 1 1 d DU
H15B H 0.9668 0.5080 0.4733 0.141 Uiso 1 1 calc R
C16B C 1.0380(5) 0.4886(6) 0.4322(2) 0.118(4) Uani 1 1 d DU
H16B H 1.0846 0.5172 0.4379 0.141 Uiso 1 1 calc R
C17B C 0.8186(9) 0.4324(8) 0.4675(3) 0.193(8) Uani 1 1 d DU
H17B H 0.7702 0.4217 0.4534 0.231 Uiso 1 1 calc R
C18B C 0.8321(14) 0.3639(11) 0.4898(5) 0.293(14) Uani 1 1 d DU
H18D H 0.8085 0.3207 0.4799 0.439 Uiso 1 1 calc R
H18E H 0.8038 0.3722 0.5104 0.439 Uiso 1 1 calc R
H18F H 0.8923 0.3556 0.4933 0.439 Uiso 1 1 calc R
C19B C 0.7967(15) 0.5050(10) 0.4841(6) 0.294(14) Uani 1 1 d DU
H19D H 0.8223 0.5045 0.5053 0.441 Uiso 1 1 calc R
H19E H 0.7356 0.5104 0.4863 0.441 Uiso 1 1 calc R
H19F H 0.8184 0.5462 0.4713 0.441 Uiso 1 1 calc R
Ru2B Ru 0.54140(7) 0.81205(8) 0.41175(3) 0.1409(5) Uani 1 1 d DU
C20B C 0.4102(11) 0.9427(11) 0.3778(4) 0.285(15) Uani 1 1 d DU
H20D H 0.3755 0.9161 0.3629 0.427 Uiso 1 1 calc R
H20E H 0.4611 0.9596 0.3668 0.427 Uiso 1 1 calc R
H20F H 0.3783 0.9850 0.3859 0.427 Uiso 1 1 calc R
C21B C 0.4350(7) 0.8911(7) 0.4061(3) 0.200(9) Uani 1 1 d DU
C22B C 0.4903(9) 0.9158(6) 0.4311(3) 0.230(10) Uani 1 1 d DU
H22B H 0.5116 0.9641 0.4301 0.276 Uiso 1 1 calc R
C23B C 0.5128(9) 0.8667(7) 0.4574(2) 0.194(8) Uani 1 1 d DU
H23B H 0.5493 0.8825 0.4735 0.233 Uiso 1 1 calc R
C24B C 0.4792(9) 0.7930(8) 0.4590(2) 0.211(9) Uani 1 1 d DU
C25B C 0.4250(7) 0.7688(9) 0.4340(4) 0.223(9) Uani 1 1 d DU
H25B H 0.4041 0.7204 0.4350 0.268 Uiso 1 1 calc R
C26B C 0.4021(5) 0.8174(9) 0.4077(3) 0.232(10) Uani 1 1 d DU
H26B H 0.3659 0.8013 0.3915 0.278 Uiso 1 1 calc R
C27B C 0.5065(10) 0.7398(10) 0.4865(4) 0.228(10) Uani 1 1 d DU
H27B H 0.5637 0.7532 0.4939 0.273 Uiso 1 1 calc R
C28B C 0.4431(13) 0.7473(12) 0.5148(4) 0.239(11) Uani 1 1 d DU
H28D H 0.4471 0.7963 0.5238 0.358 Uiso 1 1 calc R
H28E H 0.4562 0.7100 0.5313 0.358 Uiso 1 1 calc R
H28F H 0.3859 0.7404 0.5071 0.358 Uiso 1 1 calc R
C29B C 0.509(2) 0.6589(10) 0.4750(6) 0.37(2) Uani 1 1 d DU
H29D H 0.5430 0.6560 0.4553 0.559 Uiso 1 1 calc R
H29E H 0.4522 0.6428 0.4709 0.559 Uiso 1 1 calc R
H29F H 0.5350 0.6270 0.4915 0.559 Uiso 1 1 calc R
O30B O 0.7999(4) 0.5345(4) 0.38932(16) 0.095(2) Uani 1 1 d DU
C31B C 0.7575(6) 0.4923(6) 0.3709(3) 0.118(4) Uani 1 1 d DU
O32B O 0.7856(6) 0.4371(5) 0.3571(2) 0.152(4) Uani 1 1 d DU
C33B C 0.6695(5) 0.5155(6) 0.3659(3) 0.135(5) Uani 1 1 d DU
O34B O 0.6435(4) 0.5810(4) 0.3781(2) 0.133(3) Uani 1 1 d DU
C35B C 0.5612(5) 0.5968(5) 0.3687(4) 0.161(6) Uani 1 1 d DU
C36B C 0.5313(7) 0.5356(7) 0.3545(5) 0.214(8) Uani 1 1 d DU
C37B C 0.6031(7) 0.4877(8) 0.3497(5) 0.207(8) Uani 1 1 d DU
O38B O 0.6050(9) 0.4214(7) 0.3321(5) 0.287(9) Uani 1 1 d DU
C39B C 0.628(3) 0.4370(18) 0.3005(6) 0.38(2) Uiso 1 1 d DU
H39D H 0.5781 0.4402 0.2872 0.571 Uiso 1 1 calc R
H39E H 0.6659 0.3978 0.2928 0.571 Uiso 1 1 calc R
H39F H 0.6575 0.4839 0.2993 0.571 Uiso 1 1 calc R
O40B O 0.4514(8) 0.5270(8) 0.3405(5) 0.290(9) Uani 1 1 d DU
C41B C 0.3905(15) 0.4895(19) 0.3591(7) 0.347(18) Uiso 1 1 d DU
H41D H 0.4165 0.4696 0.3786 0.521 Uiso 1 1 calc R
H41E H 0.3682 0.4492 0.3468 0.521 Uiso 1 1 calc R
H41F H 0.3447 0.5236 0.3647 0.521 Uiso 1 1 calc R
C42B C 0.5239(6) 0.6672(6) 0.3795(4) 0.179(7) Uani 1 1 d DU
O43B O 0.4466(5) 0.6766(7) 0.3740(4) 0.227(7) Uani 1 1 d DU
O44B O 0.5717(5) 0.7098(5) 0.3944(2) 0.145(4) Uani 1 1 d DU
O50B O 0.8910(4) 0.6221(3) 0.42252(16) 0.0862(17) Uani 1 1 d DU
C51B C 0.9405(5) 0.6658(4) 0.4379(2) 0.096(3) Uani 1 1 d DU
O52B O 1.0139(4) 0.6528(4) 0.4474(2) 0.122(3) Uani 1 1 d DU
C53B C 0.9039(5) 0.7395(4) 0.4441(3) 0.104(3) Uani 1 1 d DU
O54B O 0.8219(4) 0.7526(3) 0.43573(16) 0.0963(19) Uani 1 1 d DU
C55B C 0.7992(5) 0.8241(5) 0.4439(3) 0.110(3) Uani 1 1 d DU
C56B C 0.8683(6) 0.8581(5) 0.4551(3) 0.114(4) Uani 1 1 d DU
C57B C 0.9343(6) 0.8026(5) 0.4565(3) 0.131(4) Uani 1 1 d DU
O58B O 1.0170(5) 0.8127(6) 0.4680(3) 0.153(3) Uani 1 1 d DU
C59B C 1.0214(15) 0.8001(15) 0.5009(3) 0.274(13) Uani 1 1 d DU
H59D H 0.9645 0.7950 0.5098 0.411 Uiso 1 1 calc R
H59E H 1.0486 0.8415 0.5109 0.411 Uiso 1 1 calc R
H59F H 1.0541 0.7549 0.5053 0.411 Uiso 1 1 calc R
O60B O 0.8748(8) 0.9296(5) 0.4674(3) 0.177(4) Uani 1 1 d DU
C61B C 0.902(2) 0.9840(12) 0.4455(7) 0.366(19) Uiso 1 1 d DU
H61D H 0.9605 0.9746 0.4397 0.550 Uiso 1 1 calc R
H61E H 0.8960 1.0323 0.4553 0.550 Uiso 1 1 calc R
H61F H 0.8669 0.9831 0.4263 0.550 Uiso 1 1 calc R
C62B C 0.7126(6) 0.8472(6) 0.4353(3) 0.123(5) Uani 1 1 d DU
O63B O 0.6943(6) 0.9143(5) 0.4405(2) 0.147(3) Uani 1 1 d DU
O64B O 0.6683(5) 0.7990(5) 0.4223(2) 0.122(3) Uani 1 1 d DU
Ru1C Ru 0.92117(6) 0.51731(5) 0.09399(2) 0.0910(3) Uani 1 1 d DU
C10C C 1.1109(8) 0.4513(9) 0.1209(4) 0.204(9) Uani 1 1 d DU
H10G H 1.0890 0.4611 0.1424 0.306 Uiso 1 1 calc R
H10H H 1.1487 0.4906 0.1141 0.306 Uiso 1 1 calc R
H10I H 1.1417 0.4043 0.1211 0.306 Uiso 1 1 calc R
C11C C 1.0372(6) 0.4482(5) 0.0974(2) 0.149(5) Uani 1 1 d DU
C12C C 1.0374(6) 0.4887(6) 0.0672(2) 0.122(4) Uani 1 1 d DU
H12C H 1.0836 0.5185 0.0613 0.146 Uiso 1 1 calc R
C13C C 0.9664(7) 0.4832(6) 0.0460(2) 0.123(4) Uani 1 1 d DU
H13C H 0.9677 0.5085 0.0260 0.148 Uiso 1 1 calc R
C14C C 0.8945(7) 0.4409(6) 0.0546(2) 0.125(4) Uani 1 1 d DU
C15C C 0.8952(8) 0.4006(5) 0.0844(3) 0.144(5) Uani 1 1 d DU
H15C H 0.8484 0.3716 0.0904 0.173 Uiso 1 1 calc R
C16C C 0.9659(8) 0.4035(5) 0.1054(3) 0.144(6) Uani 1 1 d DU
H16C H 0.9656 0.3755 0.1249 0.173 Uiso 1 1 calc R
C17C C 0.8206(9) 0.4344(8) 0.0315(4) 0.216(9) Uani 1 1 d DU
H17C H 0.7681 0.4262 0.0443 0.259 Uiso 1 1 calc R
C18C C 0.8387(15) 0.3647(11) 0.0105(5) 0.301(15) Uani 1 1 d DU
H18G H 0.8926 0.3701 -0.0008 0.452 Uiso 1 1 calc R
H18H H 0.7937 0.3600 -0.0051 0.452 Uiso 1 1 calc R
H18I H 0.8410 0.3206 0.0243 0.452 Uiso 1 1 calc R
C19C C 0.8078(17) 0.5041(10) 0.0103(6) 0.321(17) Uani 1 1 d DU
H19G H 0.7947 0.5461 0.0238 0.481 Uiso 1 1 calc R
H19H H 0.7612 0.4969 -0.0044 0.481 Uiso 1 1 calc R
H19I H 0.8593 0.5136 -0.0021 0.481 Uiso 1 1 calc R
Ru2C Ru 0.54126(6) 0.81201(8) 0.08827(3) 0.1381(5) Uani 1 1 d DU
C20C C 0.4097(10) 0.9410(9) 0.1213(3) 0.242(12) Uani 1 1 d DU
H20G H 0.3650 0.9753 0.1143 0.363 Uiso 1 1 calc R
H20H H 0.4585 0.9687 0.1279 0.363 Uiso 1 1 calc R
H20I H 0.3893 0.9112 0.1395 0.363 Uiso 1 1 calc R
C21C C 0.4351(7) 0.8904(7) 0.0935(3) 0.187(8) Uani 1 1 d DU
C22C C 0.4029(5) 0.8166(8) 0.0928(3) 0.212(9) Uani 1 1 d DU
H22C H 0.3660 0.7999 0.1093 0.254 Uiso 1 1 calc R
C23C C 0.4265(6) 0.7676(8) 0.0670(3) 0.218(9) Uani 1 1 d DU
H23C H 0.4065 0.7189 0.0669 0.262 Uiso 1 1 calc R
C24C C 0.4812(8) 0.7942(7) 0.0413(2) 0.177(7) Uani 1 1 d DU
C25C C 0.5145(8) 0.8683(7) 0.0422(2) 0.154(6) Uani 1 1 d DU
H25C H 0.5516 0.8850 0.0258 0.185 Uiso 1 1 calc R
C26C C 0.4906(9) 0.9161(5) 0.0680(3) 0.192(8) Uani 1 1 d DU
H26C H 0.5112 0.9646 0.0682 0.230 Uiso 1 1 calc R
C27C C 0.5072(10) 0.7404(9) 0.0146(4) 0.222(9) Uani 1 1 d DU
H27C H 0.5637 0.7531 0.0056 0.266 Uiso 1 1 calc R
C28C C 0.4398(14) 0.7437(12) -0.0124(4) 0.250(11) Uani 1 1 d DU
H28G H 0.3841 0.7524 -0.0030 0.375 Uiso 1 1 calc R
H28H H 0.4405 0.6970 -0.0236 0.375 Uiso 1 1 calc R
H28I H 0.4528 0.7837 -0.0276 0.375 Uiso 1 1 calc R
C29C C 0.509(2) 0.6606(10) 0.0298(7) 0.39(2) Uiso 1 1 d DU
H29G H 0.5661 0.6487 0.0374 0.583 Uiso 1 1 calc R
H29H H 0.4936 0.6253 0.0136 0.583 Uiso 1 1 calc R
H29I H 0.4695 0.6581 0.0478 0.583 Uiso 1 1 calc R
O30C O 0.8920(4) 0.6224(4) 0.07743(15) 0.0867(17) Uani 1 1 d DU
C31C C 0.9421(6) 0.6670(5) 0.0623(3) 0.110(4) Uani 1 1 d DU
O32C O 1.0165(4) 0.6557(4) 0.0537(2) 0.126(3) Uani 1 1 d DU
C33C C 0.9034(5) 0.7397(4) 0.0550(3) 0.103(3) Uani 1 1 d DU
O34C O 0.8215(4) 0.7521(3) 0.06430(15) 0.0879(18) Uani 1 1 d DU
C35C C 0.7993(5) 0.8243(5) 0.0565(2) 0.111(4) Uani 1 1 d DU
C36C C 0.8686(6) 0.8593(5) 0.0446(3) 0.117(4) Uani 1 1 d DU
C37C C 0.9341(6) 0.8038(5) 0.0425(3) 0.123(4) Uani 1 1 d DU
O38C O 1.0181(5) 0.8174(6) 0.0325(3) 0.173(4) Uani 1 1 d DU
C39C C 1.0275(15) 0.8059(16) -0.0003(4) 0.281(14) Uani 1 1 d DU
H39G H 1.0357 0.7533 -0.0040 0.421 Uiso 1 1 calc R
H39H H 1.0763 0.8325 -0.0085 0.421 Uiso 1 1 calc R
H39I H 0.9768 0.8237 -0.0114 0.421 Uiso 1 1 calc R
O40C O 0.8776(8) 0.9348(5) 0.0368(3) 0.189(5) Uani 1 1 d DU
C41C C 0.864(4) 0.9569(19) 0.0048(6) 0.57(3) Uiso 1 1 d DU
H41G H 0.8048 0.9706 0.0020 0.858 Uiso 1 1 calc R
H41H H 0.8792 0.9164 -0.0092 0.858 Uiso 1 1 calc R
H41I H 0.8991 0.9993 -0.0005 0.858 Uiso 1 1 calc R
C42C C 0.7136(6) 0.8494(6) 0.0656(3) 0.119(4) Uani 1 1 d DU
O43C O 0.6943(6) 0.9157(5) 0.0592(2) 0.144(3) Uani 1 1 d DU
O44C O 0.6680(5) 0.7995(5) 0.0776(2) 0.125(3) Uani 1 1 d DU
O50C O 0.7992(4) 0.5345(4) 0.11018(17) 0.101(2) Uani 1 1 d DU
C51C C 0.7578(6) 0.4911(5) 0.1297(3) 0.123(5) Uani 1 1 d DU
O52C O 0.7867(6) 0.4349(5) 0.1430(2) 0.135(3) Uani 1 1 d DU
C53C C 0.6696(6) 0.5134(6) 0.1352(3) 0.150(6) Uani 1 1 d DU
O54C O 0.6438(4) 0.5795(4) 0.1216(2) 0.138(3) Uani 1 1 d DU
C55C C 0.5636(5) 0.5972(5) 0.1323(3) 0.150(6) Uani 1 1 d DU
C56C C 0.5346(7) 0.5366(8) 0.1488(5) 0.263(10) Uani 1 1 d DU
C57C C 0.6060(8) 0.4882(9) 0.1546(5) 0.252(9) Uani 1 1 d DU
O58C O 0.6111(10) 0.4311(8) 0.1786(4) 0.315(10) Uani 1 1 d DU
C59C C 0.625(3) 0.3619(11) 0.1658(8) 0.42(2) Uiso 1 1 d DU
H59G H 0.5750 0.3320 0.1695 0.626 Uiso 1 1 calc R
H59H H 0.6735 0.3381 0.1761 0.626 Uiso 1 1 calc R
H59I H 0.6355 0.3671 0.1428 0.626 Uiso 1 1 calc R
O60C O 0.4521(8) 0.5268(9) 0.1608(5) 0.336(11) Uani 1 1 d DU
C61C C 0.3950(17) 0.493(2) 0.1404(8) 0.46(3) Uani 1 1 d DU
H61G H 0.3686 0.5308 0.1264 0.692 Uiso 1 1 calc R
H61H H 0.3516 0.4687 0.1533 0.692 Uiso 1 1 calc R
H61I H 0.4250 0.4571 0.1274 0.692 Uiso 1 1 calc R
C62C C 0.5239(6) 0.6657(6) 0.1195(4) 0.160(6) Uani 1 1 d DU
O63C O 0.4461(5) 0.6753(7) 0.1251(4) 0.247(8) Uani 1 1 d DU
O64C O 0.5728(4) 0.7097(5) 0.1049(2) 0.148(4) Uani 1 1 d DU
C10D C 1.0933(7) 0.7759(6) 0.2503(3) 0.094(3) Uani 1 1 d U
N11D N 1.0680(5) 0.7499(5) 0.2791(2) 0.091(2) Uani 1 1 d U
C12D C 1.0203(7) 0.6894(6) 0.2770(3) 0.089(3) Uani 1 1 d U
N13D N 1.0000(5) 0.6574(4) 0.2494(2) 0.087(2) Uani 1 1 d U
C14D C 1.0235(7) 0.6870(6) 0.2224(2) 0.086(3) Uani 1 1 d U
N15D N 1.0696(6) 0.7484(5) 0.2208(2) 0.093(2) Uani 1 1 d U
N20D N 1.2580(6) 0.9600(5) 0.2494(2) 0.097(2) Uani 1 1 d U
C21D C 1.2283(6) 0.9359(5) 0.2785(3) 0.087(3) Uani 1 1 d U
H21D H 1.2435 0.9579 0.2979 0.104 Uiso 1 1 calc R
C22D C 1.1705(6) 0.8729(5) 0.2777(3) 0.086(3) Uani 1 1 d U
H22D H 1.1501 0.8520 0.2972 0.103 Uiso 1 1 calc R
C23D C 1.1461(7) 0.8445(5) 0.2492(3) 0.085(3) Uani 1 1 d U
C24D C 1.1725(6) 0.8745(5) 0.2216(2) 0.084(3) Uani 1 1 d U
H24D H 1.1544 0.8555 0.2020 0.101 Uiso 1 1 calc R
C25D C 1.2299(6) 0.9371(6) 0.2216(3) 0.087(3) Uani 1 1 d U
H25D H 1.2463 0.9606 0.2021 0.105 Uiso 1 1 calc R
N30D N 0.9562(5) 0.5760(5) 0.36457(19) 0.082(2) Uani 1 1 d U
C31D C 0.9242(8) 0.5578(5) 0.3364(3) 0.099(3) Uani 1 1 d U
H31D H 0.8851 0.5191 0.3365 0.118 Uiso 1 1 calc R
C32D C 0.9438(7) 0.5912(6) 0.3069(3) 0.094(3) Uani 1 1 d U
H32D H 0.9230 0.5742 0.2873 0.112 Uiso 1 1 calc R
C33D C 0.9964(6) 0.6517(6) 0.3085(2) 0.085(3) Uani 1 1 d U
C34D C 1.0307(6) 0.6739(6) 0.3363(3) 0.088(3) Uani 1 1 d U
H34D H 1.0677 0.7141 0.3370 0.106 Uiso 1 1 calc R
C35D C 1.0068(7) 0.6319(6) 0.3647(3) 0.086(3) Uani 1 1 d U
H35D H 1.0291 0.6458 0.3846 0.103 Uiso 1 1 calc R
N40D N 0.9546(5) 0.5760(4) 0.1352(2) 0.082(2) Uani 1 1 d U
C41D C 0.9243(7) 0.5552(5) 0.1635(3) 0.093(3) Uani 1 1 d U
H41J H 0.8873 0.5150 0.1648 0.112 Uiso 1 1 calc R
C42D C 0.9466(6) 0.5930(5) 0.1928(2) 0.085(3) Uani 1 1 d U
H42D H 0.9252 0.5758 0.2128 0.102 Uiso 1 1 calc R
C43D C 0.9970(7) 0.6516(6) 0.1917(2) 0.085(3) Uani 1 1 d U
C44D C 1.0331(7) 0.6733(6) 0.1629(2) 0.089(3) Uani 1 1 d U
H44D H 1.0714 0.7125 0.1610 0.107 Uiso 1 1 calc R
C45D C 1.0063(7) 0.6292(6) 0.1347(2) 0.091(3) Uani 1 1 d U
H45D H 1.0303 0.6422 0.1145 0.110 Uiso 1 1 calc R
C10E C 0.7435(6) 1.0252(5) 0.2497(3) 0.085(3) Uani 1 1 d U
N11E N 0.7202(4) 0.9993(4) 0.2210(2) 0.0772(19) Uani 1 1 d U
C12E C 0.6739(6) 0.9382(5) 0.2233(2) 0.080(2) Uani 1 1 d U
N13E N 0.6505(5) 0.9067(4) 0.2503(2) 0.085(2) Uani 1 1 d U
C14E C 0.6740(6) 0.9388(5) 0.2771(2) 0.078(2) Uani 1 1 d U
N15E N 0.7197(5) 0.9983(4) 0.27875(18) 0.079(2) Uani 1 1 d U
N20E N 0.8947(5) 1.2224(4) 0.2499(2) 0.0779(19) Uani 1 1 d U
C21E C 0.8713(6) 1.1908(6) 0.2785(3) 0.093(3) Uani 1 1 d U
H21E H 0.8873 1.2110 0.2982 0.112 Uiso 1 1 calc R
C22E C 0.8209(6) 1.1252(5) 0.2777(3) 0.091(3) Uani 1 1 d U
H22E H 0.8050 1.1018 0.2973 0.109 Uiso 1 1 calc R
C23E C 0.7957(6) 1.0961(5) 0.2497(2) 0.078(2) Uani 1 1 d U
C24E C 0.8222(6) 1.1269(5) 0.2222(2) 0.085(3) Uani 1 1 d U
H24E H 0.8088 1.1056 0.2024 0.102 Uiso 1 1 calc R
C25E C 0.8711(6) 1.1924(6) 0.2226(3) 0.091(3) Uani 1 1 d U
H25E H 0.8870 1.2152 0.2029 0.110 Uiso 1 1 calc R
N30E N 0.5877(6) 0.8480(6) 0.3665(3) 0.111(3) Uani 1 1 d U
C31E C 0.5711(7) 0.8201(7) 0.3408(3) 0.098(3) Uani 1 1 d U
H31E H 0.5375 0.7776 0.3419 0.118 Uiso 1 1 calc R
C32E C 0.5967(7) 0.8442(6) 0.3101(3) 0.106(3) Uani 1 1 d U
H32E H 0.5818 0.8198 0.2913 0.127 Uiso 1 1 calc R
C33E C 0.6452(6) 0.9060(6) 0.3096(3) 0.086(3) Uani 1 1 d U
C34E C 0.6627(8) 0.9391(6) 0.3365(3) 0.106(3) Uani 1 1 d U
H34E H 0.6920 0.9840 0.3355 0.128 Uiso 1 1 calc R
C35E C 0.6398(9) 0.9104(7) 0.3660(3) 0.120(4) Uani 1 1 d U
H35E H 0.6581 0.9314 0.3852 0.144 Uiso 1 1 calc R
N40E N 0.5877(6) 0.8483(6) 0.1337(3) 0.119(3) Uani 1 1 d U
C41E C 0.5707(8) 0.8154(7) 0.1617(3) 0.105(3) Uani 1 1 d U
H41K H 0.5403 0.7711 0.1621 0.126 Uiso 1 1 calc R
C42E C 0.5965(7) 0.8447(5) 0.1903(3) 0.095(3) Uani 1 1 d U
H42E H 0.5798 0.8216 0.2099 0.114 Uiso 1 1 calc R
C43E C 0.6448(6) 0.9054(6) 0.1913(3) 0.089(3) Uani 1 1 d U
C44E C 0.6632(7) 0.9412(6) 0.1628(3) 0.095(3) Uani 1 1 d U
H44E H 0.6930 0.9858 0.1628 0.114 Uiso 1 1 calc R
C45E C 0.6383(8) 0.9120(6) 0.1334(3) 0.105(3) Uani 1 1 d U
H45E H 0.6551 0.9346 0.1138 0.126 Uiso 1 1 calc R
C1H C 0.1648(3) 0.7463(3) 0.07183(13) 0.185(7) Uiso 1 1 d G
H1H H 0.1146 0.7262 0.0610 0.222 Uiso 1 1 calc R
Cl1H Cl 0.1295(5) 0.8092(4) 0.10016(19) 0.304(4) Uiso 1 1 d G
Cl2H Cl 0.2208(5) 0.6730(4) 0.08959(16) 0.258(3) Uiso 1 1 d G
Cl3H Cl 0.2270(4) 0.7911(3) 0.04281(14) 0.223(2) Uiso 1 1 d G
C1K C 0.3177(4) 0.6902(4) 0.30063(16) 0.56(4) Uiso 1 1 d G
H1K H 0.2931 0.7031 0.2793 0.669 Uiso 1 1 calc R
Cl1K Cl 0.4322(6) 0.6681(5) 0.2948(2) 0.318(4) Uiso 1 1 d G
Cl2K Cl 0.3009(5) 0.7702(5) 0.3273(2) 0.301(4) Uiso 1 1 d G
Cl3K Cl 0.2627(7) 0.6070(6) 0.3174(3) 0.402(6) Uiso 1 1 d G
C1L C 0.3437(4) 0.6809(4) 0.17667(15) 0.346(18) Uiso 1 1 d G
H1L H 0.3674 0.6690 0.1551 0.416 Uiso 1 1 calc R
Cl1L Cl 0.4257(6) 0.6734(5) 0.2047(3) 0.329(4) Uiso 1 1 d G
Cl2L Cl 0.3001(5) 0.7704(4) 0.1748(2) 0.281(3) Uiso 1 1 d G
Cl3L Cl 0.2652(7) 0.6163(5) 0.1865(3) 0.386(6) Uiso 1 1 d G
C1M C 0.8839(4) 0.1924(4) 0.1193(2) 0.274(12) Uiso 1 1 d G
H1M H 0.9400 0.2143 0.1231 0.329 Uiso 1 1 calc R
Cl1M Cl 0.8045(4) 0.2489(3) 0.13857(15) 0.222(2) Uiso 1 1 d G
Cl2M Cl 0.8679(10) 0.1891(6) 0.0767(3) 0.453(8) Uiso 1 1 d G
Cl3M Cl 0.8840(8) 0.1005(6) 0.1371(3) 0.407(6) Uiso 1 1 d G

loop_
_atom_site_aniso_label
_atom_site_aniso_U_11
_atom_site_aniso_U_22
_atom_site_aniso_U_33
_atom_site_aniso_U_23
_atom_site_aniso_U_13
_atom_site_aniso_U_12
Ru1A 0.0741(5) 0.0785(5) 0.1182(7) 0.0020(5) 0.0029(5) 0.0003(4)
C10A 0.122(10) 0.081(8) 0.268(19) 0.019(9) 0.002(11) -0.016(7)
C11A 0.084(7) 0.115(9) 0.133(10) -0.013(8) -0.005(7) 0.019(6)
C12A 0.076(7) 0.115(9) 0.138(10) 0.005(8) 0.013(7) 0.008(6)
C13A 0.066(7) 0.142(11) 0.190(14) -0.053(10) -0.021(8) -0.003(7)
C14A 0.061(6) 0.131(11) 0.216(15) 0.037(11) -0.002(9) -0.021(7)
C15A 0.075(8) 0.162(13) 0.188(14) 0.025(11) 0.025(9) 0.002(8)
C16A 0.075(7) 0.125(9) 0.130(10) 0.006(8) 0.020(6) 0.002(6)
C17A 0.110(11) 0.147(13) 0.32(2) -0.010(14) 0.069(13) -0.019(10)
C18A 0.078(8) 0.173(14) 0.29(2) -0.019(14) -0.002(11) -0.025(9)
C19A 0.24(3) 0.31(3) 0.49(5) -0.10(3) -0.08(3) -0.06(2)
Ru2A 0.0803(5) 0.0595(4) 0.1196(7) 0.0020(4) 0.0022(5) -0.0040(4)
C20A 0.169(14) 0.137(12) 0.208(17) 0.004(11) -0.026(12) -0.066(11)
C21A 0.086(8) 0.069(6) 0.196(13) 0.019(8) 0.013(8) -0.002(6)
C22A 0.097(8) 0.070(6) 0.168(11) 0.011(7) -0.012(8) -0.013(6)
C23A 0.114(9) 0.065(6) 0.190(13) 0.012(7) 0.020(9) -0.015(6)
C24A 0.079(7) 0.072(6) 0.169(11) 0.019(7) 0.013(7) -0.002(5)
C25A 0.110(9) 0.054(6) 0.197(13) -0.008(7) -0.011(9) -0.006(6)
C26A 0.095(8) 0.070(6) 0.198(13) -0.013(7) 0.012(8) -0.004(6)
C27A 0.145(12) 0.135(11) 0.159(12) 0.026(9) -0.010(9) -0.060(9)
C28A 0.23(2) 0.167(15) 0.26(2) 0.084(14) -0.086(17) -0.103(15)
C29A 0.48(5) 0.49(5) 0.36(4) 0.12(4) -0.19(4) -0.22(4)
O30A 0.101(5) 0.081(4) 0.086(4) -0.003(4) -0.006(4) 0.013(3)
C31A 0.115(9) 0.097(8) 0.127(10) -0.006(8) -0.027(8) 0.005(7)
O32A 0.132(6) 0.127(6) 0.100(5) -0.001(5) -0.037(5) 0.040(5)
C33A 0.125(9) 0.184(12) 0.080(7) -0.006(8) 0.000(7) 0.076(9)
O34A 0.106(5) 0.086(4) 0.081(4) -0.008(3) -0.002(4) -0.001(4)
C35A 0.116(8) 0.112(8) 0.075(6) -0.007(6) -0.004(6) -0.005(7)
C36A 0.253(18) 0.201(15) 0.119(11) -0.001(11) 0.038(12) 0.102(13)
C37A 0.232(16) 0.284(18) 0.096(9) 0.034(11) 0.013(11) 0.152(14)
O38A 0.36(2) 0.40(2) 0.117(9) -0.029(12) -0.073(11) 0.182(18)
O40A 0.325(18) 0.264(15) 0.175(11) -0.015(10) 0.034(12) 0.178(14)
C42A 0.095(7) 0.076(6) 0.107(8) -0.006(6) 0.004(7) -0.003(5)
O43A 0.131(6) 0.101(5) 0.130(6) -0.017(5) 0.041(5) 0.022(5)
O44A 0.082(4) 0.078(4) 0.100(5) -0.014(4) -0.004(4) -0.008(3)
O50A 0.109(5) 0.079(4) 0.083(4) 0.012(3) 0.017(4) 0.008(4)
C51A 0.104(8) 0.107(8) 0.115(9) 0.029(7) 0.020(7) 0.007(7)
O52A 0.144(7) 0.126(6) 0.099(5) -0.007(5) 0.044(5) 0.032(5)
C53A 0.093(7) 0.143(10) 0.093(8) 0.009(7) 0.016(6) 0.039(7)
O54A 0.092(4) 0.085(4) 0.092(4) 0.015(4) 0.011(4) -0.011(4)
C55A 0.102(8) 0.104(7) 0.090(7) 0.017(6) -0.009(6) 0.016(6)
C56A 0.187(14) 0.251(17) 0.102(10) 0.004(11) -0.009(10) 0.110(13)
C57A 0.185(13) 0.332(19) 0.074(8) 0.000(10) 0.012(9) 0.145(14)
O58A 0.266(16) 0.52(2) 0.117(8) 0.051(12) 0.047(9) 0.222(17)
O60A 0.37(2) 0.276(15) 0.158(10) -0.003(10) -0.030(12) 0.200(15)
C62A 0.098(8) 0.078(7) 0.123(9) 0.021(7) 0.022(7) 0.007(6)
O63A 0.126(7) 0.114(6) 0.155(7) 0.017(5) -0.023(6) 0.046(5)
O64A 0.075(4) 0.070(4) 0.094(5) 0.022(3) 0.010(3) -0.006(3)
Ru1B 0.0959(6) 0.0864(6) 0.0893(6) 0.0096(4) -0.0014(5) 0.0032(4)
C10B 0.133(12) 0.174(14) 0.170(14) 0.011(11) 0.010(11) 0.052(11)
C11B 0.136(11) 0.120(10) 0.129(11) 0.019(9) -0.025(9) 0.041(9)
C12B 0.198(14) 0.095(8) 0.096(9) -0.005(7) -0.042(10) 0.040(9)
C13B 0.197(15) 0.094(8) 0.121(10) 0.037(8) -0.017(10) 0.028(9)
C14B 0.145(11) 0.126(10) 0.128(11) 0.047(9) -0.007(10) 0.013(9)
C15B 0.133(10) 0.108(9) 0.110(9) 0.012(7) 0.010(8) 0.024(8)
C16B 0.130(10) 0.109(8) 0.115(9) -0.013(7) -0.034(8) 0.021(7)
C17B 0.230(18) 0.148(13) 0.195(16) 0.079(12) 0.065(14) -0.004(13)
C18B 0.25(2) 0.36(3) 0.27(3) 0.19(2) -0.02(2) 0.04(2)
C19B 0.29(3) 0.26(3) 0.34(3) -0.10(2) 0.03(3) -0.10(2)
Ru2B 0.0867(7) 0.1825(12) 0.1470(10) 0.0896(9) 0.0334(6) 0.0394(7)
C20B 0.28(2) 0.32(3) 0.24(2) 0.17(2) 0.072(18) 0.20(2)
C21B 0.130(14) 0.30(2) 0.160(15) 0.074(16) 0.082(11) 0.049(15)
C22B 0.189(17) 0.29(2) 0.196(18) 0.087(16) 0.101(14) 0.139(16)
C23B 0.171(14) 0.250(19) 0.150(12) 0.078(13) 0.102(11) 0.099(14)
C24B 0.158(15) 0.27(2) 0.194(16) 0.116(16) 0.031(12) 0.082(15)
C25B 0.115(12) 0.32(2) 0.226(19) 0.145(17) 0.033(12) -0.005(14)
C26B 0.114(12) 0.36(3) 0.209(17) 0.105(17) 0.090(12) 0.072(15)
C27B 0.174(16) 0.24(2) 0.27(2) 0.087(19) 0.070(16) 0.031(16)
C28B 0.23(2) 0.31(3) 0.180(18) 0.050(17) 0.014(17) -0.10(2)
C29B 0.41(4) 0.38(4) 0.32(4) 0.17(3) 0.07(3) 0.06(4)
O30B 0.095(5) 0.096(5) 0.093(5) 0.019(4) 0.001(4) -0.025(4)
C31B 0.144(11) 0.094(8) 0.118(10) 0.013(7) -0.006(9) -0.053(9)
O32B 0.184(10) 0.138(8) 0.137(8) 0.008(6) -0.007(7) -0.081(7)
C33B 0.112(9) 0.111(9) 0.183(13) 0.048(9) -0.056(9) -0.049(8)
O34B 0.100(6) 0.133(7) 0.166(8) 0.079(6) -0.039(5) -0.046(5)
C35B 0.083(8) 0.123(10) 0.277(16) 0.074(11) -0.072(9) -0.046(8)
C36B 0.144(13) 0.150(13) 0.35(2) 0.006(14) -0.135(14) -0.016(11)
C37B 0.184(14) 0.150(13) 0.293(19) -0.028(13) -0.139(14) -0.056(11)
O38B 0.230(14) 0.261(17) 0.38(2) -0.014(16) -0.172(15) -0.071(13)
O40B 0.186(13) 0.221(14) 0.47(2) -0.011(15) -0.105(15) -0.061(11)
C42B 0.081(9) 0.149(12) 0.306(19) 0.102(13) -0.054(11) -0.034(9)
O43B 0.101(7) 0.224(12) 0.349(18) 0.140(12) -0.049(9) -0.012(8)
O44B 0.062(4) 0.194(9) 0.175(8) 0.100(7) -0.005(5) -0.027(5)
O50B 0.071(4) 0.091(4) 0.096(5) -0.002(4) -0.014(3) -0.009(3)
C51B 0.100(8) 0.092(7) 0.096(7) 0.004(6) 0.011(6) 0.014(6)
O52B 0.072(5) 0.127(6) 0.168(8) -0.035(5) -0.034(5) 0.019(4)
C53B 0.106(8) 0.113(8) 0.093(7) -0.019(6) -0.033(6) -0.004(7)
O54B 0.105(5) 0.101(5) 0.081(4) 0.006(4) -0.004(4) 0.018(4)
C55B 0.128(9) 0.118(9) 0.081(7) 0.003(6) -0.006(7) 0.027(8)
C56B 0.123(9) 0.097(8) 0.125(9) -0.046(7) -0.004(8) 0.015(7)
C57B 0.124(10) 0.127(10) 0.143(11) -0.023(8) -0.015(9) 0.008(8)
O58B 0.127(7) 0.179(9) 0.154(8) -0.032(7) -0.034(6) 0.000(6)
C59B 0.31(3) 0.36(3) 0.152(17) -0.06(2) -0.072(19) 0.08(2)
O60B 0.219(11) 0.141(8) 0.168(9) -0.020(7) 0.010(8) 0.056(8)
C62B 0.111(10) 0.122(11) 0.133(11) 0.026(9) 0.021(8) 0.061(9)
O63B 0.154(8) 0.145(8) 0.138(7) 0.026(6) 0.022(6) 0.042(7)
O64B 0.107(6) 0.155(8) 0.101(6) 0.023(5) 0.025(5) 0.022(5)
Ru1C 0.0966(6) 0.0867(6) 0.0896(6) -0.0050(4) 0.0071(5) 0.0033(4)
C10C 0.158(15) 0.26(2) 0.187(17) -0.001(16) -0.005(13) 0.093(15)
C11C 0.176(14) 0.124(11) 0.143(12) 0.000(9) 0.050(11) 0.074(10)
C12C 0.139(11) 0.114(9) 0.110(9) -0.001(7) 0.024(8) 0.038(8)
C13C 0.137(11) 0.102(8) 0.130(10) -0.011(7) 0.006(9) 0.030(8)
C14C 0.137(11) 0.097(8) 0.143(11) -0.048(8) 0.013(9) 0.023(8)
C15C 0.197(15) 0.088(8) 0.145(13) -0.011(8) 0.045(11) 0.017(9)
C16C 0.180(14) 0.084(8) 0.163(13) 0.032(8) 0.054(11) 0.040(9)
C17C 0.200(17) 0.147(14) 0.31(2) -0.098(16) -0.002(17) -0.050(14)
C18C 0.28(3) 0.40(4) 0.23(2) -0.18(2) 0.03(2) 0.00(3)
C19C 0.34(3) 0.22(2) 0.41(4) -0.09(3) 0.05(3) -0.13(3)
Ru2C 0.0857(7) 0.1835(12) 0.1477(10) -0.0864(9) -0.0288(6) 0.0404(7)
C20C 0.28(2) 0.25(2) 0.207(17) -0.163(17) -0.091(17) 0.134(17)
C21C 0.150(15) 0.26(2) 0.155(14) -0.077(15) -0.081(12) 0.079(14)
C22C 0.097(10) 0.34(2) 0.196(16) -0.085(17) -0.063(11) 0.086(14)
C23C 0.097(10) 0.36(2) 0.198(17) -0.124(17) -0.043(11) 0.070(13)
C24C 0.109(11) 0.255(18) 0.170(14) -0.088(14) -0.020(10) 0.082(12)
C25C 0.128(10) 0.214(15) 0.123(10) -0.079(11) -0.066(9) 0.047(10)
C26C 0.189(16) 0.229(17) 0.157(14) -0.040(14) -0.090(13) 0.101(14)
C27C 0.145(14) 0.29(2) 0.23(2) -0.042(18) -0.065(14) 0.050(15)
C28C 0.25(3) 0.24(2) 0.26(3) 0.00(2) -0.02(2) 0.00(2)
O30C 0.083(4) 0.100(5) 0.077(4) 0.012(3) 0.008(3) -0.008(4)
C31C 0.146(11) 0.090(8) 0.094(8) -0.001(6) -0.005(8) -0.008(8)
O32C 0.063(4) 0.130(6) 0.180(8) 0.042(6) 0.043(5) 0.029(4)
C33C 0.115(9) 0.099(8) 0.095(7) 0.010(6) 0.030(6) 0.002(7)
O34C 0.093(5) 0.087(4) 0.083(4) 0.010(3) 0.006(4) 0.011(4)
C35C 0.123(9) 0.144(10) 0.066(6) -0.014(7) -0.002(6) 0.028(8)
C36C 0.116(9) 0.108(8) 0.122(9) 0.042(7) 0.019(7) 0.006(7)
C37C 0.123(10) 0.114(9) 0.129(10) 0.021(7) 0.027(8) 0.012(8)
O38C 0.128(8) 0.188(9) 0.198(10) 0.078(8) 0.069(7) 0.013(7)
C39C 0.25(3) 0.39(3) 0.19(2) 0.10(2) 0.05(2) 0.02(2)
O40C 0.220(11) 0.160(9) 0.181(10) 0.065(8) 0.013(9) 0.069(8)
C42C 0.119(11) 0.133(11) 0.105(9) -0.039(9) -0.018(8) 0.046(9)
O43C 0.146(8) 0.127(7) 0.156(8) -0.018(6) -0.015(6) 0.055(6)
O44C 0.102(6) 0.143(8) 0.130(7) -0.031(6) -0.009(5) 0.019(5)
O50C 0.098(5) 0.100(5) 0.105(5) -0.017(4) 0.005(4) -0.018(4)
C51C 0.144(11) 0.100(9) 0.129(11) -0.015(8) 0.017(9) -0.066(9)
O52C 0.156(8) 0.124(7) 0.126(7) 0.004(6) 0.014(6) -0.056(6)
C53C 0.148(12) 0.112(9) 0.191(13) -0.028(9) 0.084(10) -0.067(9)
O54C 0.104(6) 0.150(8) 0.164(8) -0.068(6) 0.055(6) -0.057(6)
C55C 0.082(8) 0.119(10) 0.252(15) -0.060(10) 0.068(9) -0.058(7)
C56C 0.168(16) 0.201(18) 0.42(2) -0.068(18) 0.136(17) -0.022(14)
C57C 0.220(18) 0.162(16) 0.37(2) 0.000(17) 0.145(18) -0.034(14)
O58C 0.255(16) 0.137(11) 0.55(3) 0.062(15) 0.149(17) -0.032(11)
O60C 0.187(14) 0.223(15) 0.60(3) -0.006(17) 0.202(18) -0.077(11)
C61C 0.27(4) 0.41(5) 0.69(6) 0.08(5) 0.08(4) -0.02(4)
C62C 0.082(9) 0.138(12) 0.264(17) -0.090(12) 0.029(10) -0.022(9)
O63C 0.097(7) 0.219(12) 0.43(2) -0.149(13) 0.078(10) -0.032(8)
O64C 0.055(4) 0.188(9) 0.205(9) -0.095(7) 0.026(5) -0.030(5)
C10D 0.118(8) 0.082(6) 0.081(7) 0.016(5) -0.005(6) -0.004(6)
N11D 0.100(6) 0.084(5) 0.090(6) 0.003(4) 0.012(5) -0.006(5)
C12D 0.097(7) 0.081(6) 0.090(7) -0.005(5) -0.019(6) -0.006(5)
N13D 0.108(6) 0.080(5) 0.072(5) 0.003(4) -0.009(5) -0.003(4)
C14D 0.097(7) 0.082(6) 0.077(7) 0.010(5) 0.019(5) -0.004(5)
N15D 0.099(6) 0.100(6) 0.080(6) 0.016(5) -0.002(5) 0.004(5)
N20D 0.097(6) 0.084(5) 0.108(7) 0.015(5) 0.013(5) -0.011(5)
C21D 0.089(6) 0.088(6) 0.084(7) 0.007(5) -0.011(5) 0.000(5)
C22D 0.075(6) 0.090(6) 0.093(7) 0.028(5) 0.010(5) -0.018(5)
C23D 0.100(7) 0.072(6) 0.083(7) -0.003(5) -0.006(6) -0.021(5)
C24D 0.087(6) 0.092(6) 0.075(6) -0.007(5) -0.008(5) -0.016(5)
C25D 0.071(6) 0.093(7) 0.098(7) -0.012(6) -0.004(5) 0.009(5)
N30D 0.092(5) 0.090(5) 0.065(5) -0.007(4) -0.013(4) 0.000(5)
C31D 0.119(8) 0.068(6) 0.109(9) -0.002(6) 0.009(7) -0.015(6)
C32D 0.119(8) 0.084(7) 0.077(6) -0.004(5) 0.000(6) 0.012(6)
C33D 0.093(7) 0.089(6) 0.073(6) 0.003(5) 0.012(5) -0.014(5)
C34D 0.088(6) 0.092(7) 0.086(7) -0.016(6) -0.005(6) 0.007(5)
C35D 0.090(7) 0.086(6) 0.083(7) -0.007(5) 0.001(5) -0.004(5)
N40D 0.078(5) 0.067(5) 0.102(6) 0.006(4) 0.010(4) -0.004(4)
C41D 0.112(8) 0.078(6) 0.089(7) 0.016(5) -0.005(6) -0.022(6)
C42D 0.098(7) 0.089(6) 0.067(6) -0.001(5) -0.002(5) -0.013(6)
C43D 0.093(7) 0.088(6) 0.074(6) 0.010(5) 0.009(5) -0.008(5)
C44D 0.103(7) 0.092(7) 0.072(6) -0.009(5) -0.001(6) -0.008(6)
C45D 0.097(7) 0.093(7) 0.083(7) 0.026(5) 0.012(5) 0.002(6)
C10E 0.086(6) 0.069(5) 0.102(8) -0.007(5) 0.009(6) -0.015(5)
N11E 0.067(4) 0.074(5) 0.091(5) 0.000(4) 0.000(4) -0.011(4)
C12E 0.094(6) 0.070(5) 0.076(6) -0.011(5) -0.009(5) -0.006(5)
N13E 0.094(5) 0.083(5) 0.078(5) 0.018(4) 0.011(4) -0.017(4)
C14E 0.092(6) 0.061(5) 0.082(6) 0.003(5) 0.015(5) -0.018(5)
N15E 0.075(5) 0.082(5) 0.079(5) 0.014(4) 0.013(4) -0.009(4)
N20E 0.076(5) 0.077(5) 0.080(5) -0.005(4) 0.004(4) 0.004(4)
C21E 0.083(6) 0.087(7) 0.109(8) 0.001(6) -0.008(6) -0.013(5)
C22E 0.091(7) 0.069(6) 0.114(8) -0.001(5) -0.007(6) -0.015(5)
C23E 0.104(7) 0.063(5) 0.067(6) 0.006(4) -0.001(5) -0.029(5)
C24E 0.103(7) 0.077(6) 0.077(6) -0.014(5) 0.000(5) -0.027(5)
C25E 0.083(6) 0.096(7) 0.095(7) 0.004(6) -0.001(6) -0.011(5)
N30E 0.099(7) 0.112(7) 0.119(8) 0.035(6) 0.019(6) 0.028(6)
C31E 0.095(7) 0.110(8) 0.089(8) 0.027(7) 0.003(6) -0.022(6)
C32E 0.086(7) 0.085(7) 0.146(10) 0.031(6) 0.010(6) -0.032(6)
C33E 0.067(6) 0.092(7) 0.100(7) 0.007(6) -0.006(5) -0.009(5)
C34E 0.125(9) 0.087(7) 0.106(8) 0.003(6) 0.028(7) -0.012(6)
C35E 0.138(10) 0.107(8) 0.111(9) 0.040(7) 0.037(8) -0.007(8)
N40E 0.081(6) 0.134(8) 0.143(9) -0.045(7) -0.026(6) 0.028(6)
C41E 0.109(8) 0.115(9) 0.092(8) -0.019(7) 0.006(7) -0.021(7)
C42E 0.099(7) 0.082(6) 0.107(8) -0.019(6) 0.009(6) -0.027(6)
C43E 0.073(6) 0.082(6) 0.113(8) -0.007(6) 0.005(6) -0.001(5)
C44E 0.105(7) 0.083(6) 0.099(8) 0.002(6) -0.029(6) -0.013(6)
C45E 0.135(9) 0.097(7) 0.085(7) -0.016(6) -0.023(7) -0.014(7)

loop_
_atom_type_symbol
_atom_type_description
_atom_type_scat_dispersion_real
_atom_type_scat_dispersion_imag
_atom_type_scat_source
C C 0.0033 0.0016 'International Tables Vol C Tables 4.2.6.8 and 6.1.1.4'
H H 0.0000 0.0000 'International Tables Vol C Tables 4.2.6.8 and 6.1.1.4'
N N 0.0061 0.0033 'International Tables Vol C Tables 4.2.6.8 and 6.1.1.4'
O O 0.0106 0.0060 'International Tables Vol C Tables 4.2.6.8 and 6.1.1.4'
Cl Cl 0.1484 0.1585 'International Tables Vol C Tables 4.2.6.8 and 6.1.1.4'
Ru Ru -1.2594 0.8363 'International Tables Vol C Tables 4.2.6.8 and 6.1.1.4'

loop_
_geom_angle_atom_site_label_1
_geom_angle_atom_site_label_2
_geom_angle_atom_site_label_3
_geom_angle
O50A Ru1A O30A 76.4(3)
O50A Ru1A N20D 84.0(3)
O30A Ru1A N20D 86.2(3)
O50A Ru1A C11A 140.1(3)
O30A Ru1A C11A 141.2(3)
N20D Ru1A C11A 86.1(3)
O50A Ru1A C14A 103.1(4)
O30A Ru1A C14A 103.5(4)
N20D Ru1A C14A 169.0(4)
C11A Ru1A C14A 83.2(3)
C16A C11A C12A 118.2(7)
C16A C11A C10A 120.7(9)
C12A C11A C10A 121.0(9)
C16A C11A Ru1A 71.3(4)
C12A C11A Ru1A 71.1(4)
C10A C11A Ru1A 130.9(3)
C13A C12A C11A 120.9(7)
C14A C13A C12A 120.3(8)
C13A C14A C15A 118.9(7)
C13A C14A C17A 120.3(9)
C15A C14A C17A 120.7(9)
C13A C14A Ru1A 71.1(4)
C15A C14A Ru1A 70.8(4)
C17A C14A Ru1A 131.5(7)
C16A C15A C14A 120.7(8)
C11A C16A C15A 120.9(8)
C14A C17A C19A 110.6(11)
C14A C17A C18A 107.1(9)
C19A C17A C18A 109.6(12)
O44A Ru2A O64A 76.8(3)
O44A Ru2A N20E 84.6(3)
O64A Ru2A N20E 83.2(3)
O44A Ru2A C21A 139.9(3)
O64A Ru2A C21A 141.6(4)
N20E Ru2A C21A 89.0(3)
O44A Ru2A C24A 102.3(3)
O64A Ru2A C24A 102.8(3)
N20E Ru2A C24A 171.7(3)
C21A Ru2A C24A 82.7(3)
C26A C21A C22A 120.7(7)
C26A C21A C20A 120.2(9)
C22A C21A C20A 119.2(9)
C26A C21A Ru2A 71.7(4)
C22A C21A Ru2A 70.4(4)
C20A C21A Ru2A 131.7(3)
C23A C22A C21A 118.1(7)
C24A C23A C22A 122.4(7)
C25A C24A C23A 118.0(7)
C25A C24A C27A 121.5(8)
C23A C24A C27A 120.3(9)
C25A C24A Ru2A 70.8(4)
C23A C24A Ru2A 70.1(4)
C27A C24A Ru2A 126.8(6)
C24A C25A C26A 121.8(8)
C21A C26A C25A 119.0(7)
C28A C27A C24A 114.3(10)
C28A C27A C29A 112.9(12)
C24A C27A C29A 113.9(11)
C31A O30A Ru1A 125.2(5)
O32A C31A O30A 127.6(7)
O32A C31A C33A 117.7(6)
O30A C31A C33A 114.6(6)
O34A C33A C37A 107.6(5)
O34A C33A C31A 116.3(6)
C37A C33A C31A 133.4(7)
C33A O34A C35A 108.2(5)
C36A C35A O34A 108.7(5)
C36A C35A C42A 134.8(6)
O34A C35A C42A 116.2(5)
C35A C36A O40A 128.9(7)
C35A C36A C37A 105.6(5)
O40A C36A C37A 125.4(7)
C33A C37A O38A 127.0(7)
C33A C37A C36A 108.1(5)
O38A C37A C36A 124.7(7)
C39A O38A C37A 113.3(12)
C41A O40A C36A 117.8(12)
O43A C42A O44A 129.4(7)
O43A C42A C35A 115.9(7)
O44A C42A C35A 114.7(6)
C42A O44A Ru2A 125.1(5)
C51A O50A Ru1A 125.1(5)
O52A C51A O50A 128.2(8)
O52A C51A C53A 118.1(8)
O50A C51A C53A 113.7(7)
O54A C53A C57A 107.8(6)
O54A C53A C51A 117.4(6)
C57A C53A C51A 134.6(7)
C53A O54A C55A 109.3(6)
C56A C55A O54A 107.5(6)
C56A C55A C62A 134.9(7)
O54A C55A C62A 116.9(7)
C55A C56A O60A 128.8(9)
C55A C56A C57A 105.8(7)
O60A C56A C57A 125.0(9)
C53A C57A O58A 126.5(8)
C53A C57A C56A 107.5(7)
O58A C57A C56A 125.9(8)
C59A O58A C57A 109.6(14)
C61A O60A C56A 119.9(16)
O64A C62A O63A 129.1(8)
O64A C62A C55A 115.5(7)
O63A C62A C55A 115.1(8)
C62A O64A Ru2A 125.3(5)
O30B Ru1B N30D 84.3(3)
O30B Ru1B O50B 77.5(3)
N30D Ru1B O50B 82.9(3)
O30B Ru1B C14B 99.7(3)
N30D Ru1B C14B 170.0(4)
O50B Ru1B C14B 106.8(4)
O30B Ru1B C11B 146.3(4)
N30D Ru1B C11B 89.3(3)
O50B Ru1B C11B 134.6(4)
C14B Ru1B C11B 82.3(4)
C16B C11B C12B 119.0(7)
C16B C11B C10B 122.1(9)
C12B C11B C10B 118.9(9)
C16B C11B Ru1B 71.1(4)
C12B C11B Ru1B 70.6(4)
C10B C11B Ru1B 130.9(3)
C13B C12B C11B 120.7(8)
C12B C13B C14B 120.2(8)
C15B C14B C13B 119.0(7)
C15B C14B C17B 122.4(9)
C13B C14B C17B 118.6(9)
C15B C14B Ru1B 71.0(4)
C13B C14B Ru1B 70.7(4)
C17B C14B Ru1B 129.7(7)
C14B C15B C16B 120.6(8)
C15B C16B C11B 120.5(8)
C14B C17B C19B 112.1(11)
C14B C17B C18B 107.8(10)
C19B C17B C18B 116.0(13)
O44B Ru2B O64B 76.6(3)
O44B Ru2B N30E 82.9(4)
O64B Ru2B N30E 83.5(4)
O44B Ru2B C21B 135.5(5)
O64B Ru2B C21B 145.7(5)
N30E Ru2B C21B 88.6(4)
O44B Ru2B C24B 106.4(4)
O64B Ru2B C24B 102.8(4)
N30E Ru2B C24B 169.7(4)
C21B Ru2B C24B 81.5(4)
C26B C21B C22B 120.0(8)
C26B C21B C20B 119.2(11)
C22B C21B C20B 120.8(11)
C26B C21B Ru2B 71.4(4)
C22B C21B Ru2B 70.6(4)
C20B C21B Ru2B 130.9(3)
C23B C22B C21B 120.0(9)
C22B C23B C24B 119.7(9)
C25B C24B C23B 119.8(8)
C25B C24B C27B 120.7(10)
C23B C24B C27B 119.4(10)
C25B C24B Ru2B 70.7(5)
C23B C24B Ru2B 70.4(4)
C27B C24B Ru2B 128.6(9)
C24B C25B C26B 120.8(9)
C25B C26B C21B 119.5(9)
C24B C27B C28B 109.1(10)
C24B C27B C29B 110.5(12)
C28B C27B C29B 110.0(12)
C31B O30B Ru1B 127.6(6)
O32B C31B O30B 126.0(9)
O32B C31B C33B 119.2(8)
O30B C31B C33B 114.8(8)
O34B C33B C37B 107.4(7)
O34B C33B C31B 117.8(7)
C37B C33B C31B 134.6(8)
C33B O34B C35B 109.7(6)
C36B C35B O34B 107.6(7)
C36B C35B C42B 135.3(8)
O34B C35B C42B 116.5(7)
C35B C36B O40B 127.5(10)
C35B C36B C37B 106.0(7)
O40B C36B C37B 125.0(10)
C33B C37B O38B 125.5(9)
C33B C37B C36B 108.1(7)
O38B C37B C36B 126.4(8)
C39B O38B C37B 109.5(13)
C41B O40B C36B 116.8(15)
O43B C42B O44B 127.3(10)
O43B C42B C35B 115.4(9)
O44B C42B C35B 117.2(8)
C42B O44B Ru2B 127.3(6)
C51B O50B Ru1B 126.9(5)
O52B C51B O50B 128.1(7)
O52B C51B C53B 117.2(7)
O50B C51B C53B 114.7(7)
O54B C53B C57B 108.0(6)
O54B C53B C51B 117.6(6)
C57B C53B C51B 134.4(7)
C53B O54B C55B 108.8(6)
C56B C55B O54B 108.9(6)
C56B C55B C62B 135.5(8)
O54B C55B C62B 115.2(7)
C55B C56B O60B 129.1(8)
C55B C56B C57B 105.9(6)
O60B C56B C57B 124.5(8)
C53B C57B O58B 126.2(8)
C53B C57B C56B 108.2(7)
O58B C57B C56B 125.6(8)
C59B O58B C57B 111.6(12)
C61B O60B C56B 115.6(13)
O64B C62B O63B 129.0(9)
O64B C62B C55B 116.0(8)
O63B C62B C55B 114.8(9)
C62B O64B Ru2B 124.7(7)
O30C Ru1C O50C 76.6(3)
O30C Ru1C N40D 81.4(3)
O50C Ru1C N40D 84.4(3)
O30C Ru1C C11C 135.6(4)
O50C Ru1C C11C 146.5(4)
N40D Ru1C C11C 91.2(3)
O30C Ru1C C14C 107.2(4)
O50C Ru1C C14C 98.5(3)
N40D Ru1C C14C 171.4(4)
C11C Ru1C C14C 81.9(4)
C16C C11C C12C 118.6(8)
C16C C11C C10C 119.4(10)
C12C C11C C10C 121.9(10)
C16C C11C Ru1C 71.2(4)
C12C C11C Ru1C 70.7(4)
C10C C11C Ru1C 130.1(3)
C13C C12C C11C 119.3(8)
C14C C13C C12C 121.9(8)
C13C C14C C15C 118.2(8)
C13C C14C C17C 121.1(9)
C15C C14C C17C 120.5(10)
C13C C14C Ru1C 70.9(4)
C15C C14C Ru1C 70.7(4)
C17C C14C Ru1C 133.3(7)
C14C C15C C16C 120.9(8)
C15C C16C C11C 120.9(8)
C14C C17C C19C 112.4(10)
C14C C17C C18C 107.4(10)
C19C C17C C18C 111.1(12)
O64C Ru2C O44C 75.2(3)
O64C Ru2C N40E 84.9(4)
O44C Ru2C N40E 83.2(4)
O64C Ru2C C21C 137.1(5)
O44C Ru2C C21C 145.7(5)
N40E Ru2C C21C 88.2(3)
O64C Ru2C C24C 104.8(4)
O44C Ru2C C24C 102.6(4)
N40E Ru2C C24C 169.6(4)
C21C Ru2C C24C 82.2(4)
C22C C21C C26C 119.6(8)
C22C C21C C20C 119.6(10)
C26C C21C C20C 120.8(11)
C22C C21C Ru2C 71.0(4)
C26C C21C Ru2C 70.7(4)
C20C C21C Ru2C 131.1(3)
C21C C22C C23C 120.6(9)
C24C C23C C22C 119.4(9)
C23C C24C C25C 120.1(7)
C23C C24C C27C 118.3(9)
C25C C24C C27C 121.4(10)
C23C C24C Ru2C 70.4(4)
C25C C24C Ru2C 70.0(4)
C27C C24C Ru2C 129.4(8)
C26C C25C C24C 119.9(8)
C25C C26C C21C 120.4(9)
C24C C27C C28C 109.7(10)
C24C C27C C29C 107.6(12)
C28C C27C C29C 108.5(12)
C31C O30C Ru1C 126.7(5)
O32C C31C O30C 128.2(8)
O32C C31C C33C 118.2(7)
O30C C31C C33C 113.5(7)
C37C C33C O34C 108.3(6)
C37C C33C C31C 133.2(7)
O34C C33C C31C 118.2(6)
C33C O34C C35C 108.6(6)
C36C C35C O34C 108.9(6)
C36C C35C C42C 133.7(8)
O34C C35C C42C 116.9(7)
C35C C36C O40C 128.4(8)
C35C C36C C37C 106.0(6)
O40C C36C C37C 125.6(8)
C33C C37C O38C 127.2(8)
C33C C37C C36C 108.0(6)
O38C C37C C36C 124.5(8)
C39C O38C C37C 110.4(12)
C41C O40C C36C 117.3(15)
O43C C42C O44C 128.7(9)
O43C C42C C35C 116.8(9)
O44C C42C C35C 114.4(8)
C42C O44C Ru2C 124.7(7)
C51C O50C Ru1C 125.9(6)
O52C C51C O50C 125.4(9)
O52C C51C C53C 120.1(8)
O50C C51C C53C 114.5(8)
C57C C53C O54C 108.2(7)
C57C C53C C51C 134.5(9)
O54C C53C C51C 116.7(7)
C53C O54C C55C 109.6(6)
C56C C55C O54C 106.7(7)
C56C C55C C62C 134.5(8)
O54C C55C C62C 117.5(8)
C55C C56C O60C 126.4(10)
C55C C56C C57C 107.2(8)
O60C C56C C57C 126.0(10)
C53C C57C O58C 127.5(10)
C53C C57C C56C 106.2(8)
O58C C57C C56C 126.0(9)
C59C O58C C57C 112.8(14)
C61C O60C C56C 116.6(15)
O63C C62C O64C 127.1(10)
O63C C62C C55C 117.0(10)
O64C C62C C55C 115.9(8)
C62C O64C Ru2C 125.9(6)
N11D C10D N15D 125.5(10)
N11D C10D C23D 117.9(10)
N15D C10D C23D 116.4(9)
C10D N11D C12D 112.5(9)
N13D C12D N11D 124.8(10)
N13D C12D C33D 118.8(9)
N11D C12D C33D 116.1(9)
C14D N13D C12D 119.5(9)
N13D C14D N15D 122.2(10)
N13D C14D C43D 118.5(9)
N15D C14D C43D 119.3(9)
C14D N15D C10D 115.2(9)
C25D N20D C21D 123.8(9)
C25D N20D Ru1A 119.7(7)
C21D N20D Ru1A 116.5(8)
N20D C21D C22D 115.5(9)
C23D C22D C21D 121.1(9)
C24D C23D C22D 120.1(9)
C24D C23D C10D 121.7(10)
C22D C23D C10D 118.1(9)
C23D C24D C25D 120.1(10)
N20D C25D C24D 118.8(10)
C35D N30D C31D 117.4(9)
C35D N30D Ru1B 123.1(7)
C31D N30D Ru1B 119.5(7)
N30D C31D C32D 125.3(10)
C31D C32D C33D 114.9(10)
C34D C33D C32D 123.0(10)
C34D C33D C12D 119.9(10)
C32D C33D C12D 116.9(10)
C33D C34D C35D 115.5(10)
N30D C35D C34D 123.8(10)
C45D N40D C41D 116.9(9)
C45D N40D Ru1C 123.7(7)
C41D N40D Ru1C 119.3(7)
N40D C41D C42D 121.5(9)
C43D C42D C41D 120.9(9)
C42D C43D C44D 119.5(10)
C42D C43D C14D 120.1(9)
C44D C43D C14D 119.8(9)
C43D C44D C45D 114.2(9)
N40D C45D C44D 126.7(9)
N15E C10E N11E 126.1(8)
N15E C10E C23E 115.9(9)
N11E C10E C23E 117.8(9)
C12E N11E C10E 113.7(8)
N13E C12E N11E 124.5(9)
N13E C12E C43E 119.0(9)
N11E C12E C43E 116.5(9)
C12E N13E C14E 116.6(8)
N15E C14E N13E 126.0(8)
N15E C14E C33E 115.1(9)
N13E C14E C33E 118.9(8)
C14E N15E C10E 113.0(8)
C25E N20E C21E 119.6(9)
C25E N20E Ru2A 121.4(7)
C21E N20E Ru2A 119.0(7)
N20E C21E C22E 117.7(10)
C23E C22E C21E 122.1(10)
C24E C23E C22E 118.6(9)
C24E C23E C10E 120.5(9)
C22E C23E C10E 120.7(9)
C23E C24E C25E 119.7(9)
N20E C25E C24E 122.2(10)
C31E N30E C35E 118.1(11)
C31E N30E Ru2B 125.0(9)
C35E N30E Ru2B 116.8(10)
N30E C31E C32E 127.1(12)
C33E C32E C31E 114.7(12)
C34E C33E C32E 120.4(11)
C34E C33E C14E 120.5(9)
C32E C33E C14E 119.1(11)
C33E C34E C35E 122.0(12)
C34E C35E N30E 117.3(13)
C41E N40E C45E 118.3(11)
C41E N40E Ru2C 124.0(9)
C45E N40E Ru2C 117.7(10)
N40E C41E C42E 121.4(11)
C43E C42E C41E 122.2(11)
C42E C43E C44E 117.8(11)
C42E C43E C12E 122.3(10)
C44E C43E C12E 119.7(9)
C43E C44E C45E 120.6(10)
C44E C45E N40E 119.3(11)
Cl2H C1H Cl1H 111.6
Cl2H C1H Cl3H 110.6
Cl1H C1H Cl3H 109.7
Cl2K C1K Cl1K 111.6
Cl2K C1K Cl3K 110.6
Cl1K C1K Cl3K 109.7
Cl2L C1L Cl1L 111.6
Cl2L C1L Cl3L 110.6
Cl1L C1L Cl3L 109.7
Cl2M C1M Cl1M 111.6
Cl2M C1M Cl3M 110.6
Cl1M C1M Cl3M 109.7

loop_
_geom_bond_atom_site_label_1
_geom_bond_atom_site_label_2
_geom_bond_distance
Ru1A O50A 2.027(6)
Ru1A O30A 2.058(6)
Ru1A N20D 2.103(8)
Ru1A C11A 2.157(6)
Ru1A C14A 2.169(7)
C10A C11A 1.483(8)
C11A C16A 1.411(8)
C11A C12A 1.434(8)
C12A C13A 1.421(8)
C13A C14A 1.413(8)
C14A C15A 1.422(8)
C14A C17A 1.515(8)
C15A C16A 1.420(8)
C17A C19A 1.520(9)
C17A C18A 1.539(9)
Ru2A O44A 2.033(6)
Ru2A O64A 2.038(6)
Ru2A N20E 2.066(8)
Ru2A C21A 2.160(6)
Ru2A C24A 2.167(7)
C20A C21A 1.511(8)
C21A C26A 1.418(8)
C21A C22A 1.430(8)
C22A C23A 1.426(8)
C23A C24A 1.414(8)
C24A C25A 1.410(8)
C24A C27A 1.498(8)
C25A C26A 1.427(8)
C27A C28A 1.487(9)
C27A C29A 1.511(9)
O30A C31A 1.273(6)
C31A O32A 1.228(6)
C31A C33A 1.460(6)
C33A O34A 1.350(6)
C33A C37A 1.352(6)
O34A C35A 1.364(6)
C35A C36A 1.350(6)
C35A C42A 1.453(6)
C36A O40A 1.378(6)
C36A C37A 1.415(7)
C37A O38A 1.389(6)
O38A C39A 1.372(8)
O40A C41A 1.370(9)
C42A O43A 1.243(6)
C42A O44A 1.249(6)
O50A C51A 1.278(7)
C51A O52A 1.230(7)
C51A C53A 1.451(8)
C53A O54A 1.341(7)
C53A C57A 1.346(8)
O54A C55A 1.365(7)
C55A C56A 1.346(8)
C55A C62A 1.454(8)
C56A O60A 1.374(8)
C56A C57A 1.416(9)
C57A O58A 1.400(8)
O58A C59A 1.375(11)
O60A C61A 1.363(12)
C62A O64A 1.234(7)
C62A O63A 1.248(7)
Ru1B O30B 2.035(7)
Ru1B N30D 2.047(8)
Ru1B O50B 2.050(6)
Ru1B C14B 2.163(7)
Ru1B C11B 2.165(7)
C10B C11B 1.503(8)
C11B C16B 1.416(8)
C11B C12B 1.419(8)
C12B C13B 1.406(8)
C13B C14B 1.431(8)
C14B C15B 1.409(8)
C14B C17B 1.500(8)
C15B C16B 1.413(8)
C17B C19B 1.509(9)
C17B C18B 1.525(9)
Ru2B O44B 2.019(10)
Ru2B O64B 2.037(8)
Ru2B N30E 2.076(10)
Ru2B C21B 2.168(7)
Ru2B C24B 2.180(8)
C20B C21B 1.511(8)
C21B C26B 1.420(9)
C21B C22B 1.429(9)
C22B C23B 1.417(8)
C23B C24B 1.425(9)
C24B C25B 1.414(9)
C24B C27B 1.518(8)
C25B C26B 1.414(9)
C27B C28B 1.522(9)
C27B C29B 1.530(9)
O30B C31B 1.278(7)
C31B O32B 1.219(8)
C31B C33B 1.440(8)
C33B O34B 1.335(8)
C33B C37B 1.345(8)
O34B C35B 1.367(7)
C35B C36B 1.343(8)
C35B C42B 1.450(8)
C36B O40B 1.389(8)
C36B C37B 1.410(9)
C37B O38B 1.401(9)
O38B C39B 1.366(11)
O40B C41B 1.384(12)
C42B O43B 1.235(8)
C42B O44B 1.250(8)
O50B C51B 1.287(7)
C51B O52B 1.228(7)
C51B C53B 1.451(8)
C53B O54B 1.342(7)
C53B C57B 1.342(8)
O54B C55B 1.364(7)
C55B C56B 1.339(8)
C55B C62B 1.449(8)
C56B O60B 1.389(8)
C56B C57B 1.414(8)
C57B O58B 1.395(8)
O58B C59B 1.366(10)
O60B C61B 1.376(12)
C62B O64B 1.246(8)
C62B O63B 1.248(8)
Ru1C O30C 2.025(6)
Ru1C O50C 2.028(7)
Ru1C N40D 2.085(8)
Ru1C C11C 2.172(7)
Ru1C C14C 2.187(7)
C10C C11C 1.509(8)
C11C C16C 1.413(8)
C11C C12C 1.421(8)
C12C C13C 1.418(8)
C13C C14C 1.402(8)
C14C C15C 1.406(8)
C14C C17C 1.505(8)
C15C C16C 1.408(8)
C17C C19C 1.513(9)
C17C C18C 1.550(9)
Ru2C O64C 1.989(10)
Ru2C O44C 2.028(8)
Ru2C N40E 2.124(10)
Ru2C C21C 2.158(7)
Ru2C C24C 2.180(8)
C20C C21C 1.516(8)
C21C C22C 1.421(9)
C21C C26C 1.427(9)
C22C C23C 1.429(8)
C23C C24C 1.426(9)
C24C C25C 1.430(8)
C24C C27C 1.521(8)
C25C C26C 1.416(8)
C27C C28C 1.532(9)
C27C C29C 1.542(9)
O30C C31C 1.275(7)
C31C O32C 1.222(7)
C31C C33C 1.447(8)
C33C C37C 1.338(8)
C33C O34C 1.344(7)
O34C C35C 1.361(7)
C35C C36C 1.342(8)
C35C C42C 1.449(8)
C36C O40C 1.386(8)
C36C C37C 1.412(8)
C37C O38C 1.393(8)
O38C C39C 1.371(11)
O40C C41C 1.376(12)
C42C O43C 1.238(8)
C42C O44C 1.240(8)
O50C C51C 1.281(7)
C51C O52C 1.212(8)
C51C C53C 1.440(8)
C53C C57C 1.343(8)
C53C O54C 1.348(8)
O54C C55C 1.355(7)
C55C C56C 1.346(8)
C55C C62C 1.449(8)
C56C O60C 1.386(8)
C56C C57C 1.414(9)
C57C O58C 1.403(9)
O58C C59C 1.363(11)
O60C C61C 1.383(12)
C62C O63C 1.242(8)
C62C O64C 1.243(8)
C10D N11D 1.317(12)
C10D N15D 1.373(13)
C10D C23D 1.490(13)
N11D C12D 1.329(12)
C12D N13D 1.322(12)
C12D C33D 1.489(14)
N13D C14D 1.269(11)
C14D N15D 1.322(12)
C14D C43D 1.488(14)
N20D C25D 1.301(12)
N20D C21D 1.341(12)
C21D C22D 1.455(13)
C22D C23D 1.342(13)
C23D C24D 1.308(13)
C24D C25D 1.445(13)
N30D C35D 1.285(12)
N30D C31D 1.313(13)
C31D C32D 1.372(14)
C32D C33D 1.372(14)
C33D C34D 1.335(13)
C34D C35D 1.423(14)
N40D C45D 1.257(12)
N40D C41D 1.295(12)
C41D C42D 1.442(13)
C42D C43D 1.320(12)
C43D C44D 1.355(13)
C44D C45D 1.482(14)
C10E N15E 1.328(12)
C10E N11E 1.329(12)
C10E C23E 1.519(12)
N11E C12E 1.321(11)
C12E N13E 1.284(11)
C12E C43E 1.526(14)
N13E C14E 1.309(11)
C14E N15E 1.293(11)
C14E C33E 1.511(13)
N20E C25E 1.311(12)
N20E C21E 1.338(12)
C21E C22E 1.424(13)
C22E C23E 1.336(13)
C23E C24E 1.310(12)
C24E C25E 1.408(13)
N30E C31E 1.208(13)
N30E C35E 1.390(15)
C31E C32E 1.379(15)
C32E C33E 1.348(13)
C33E C34E 1.299(14)
C34E C35E 1.351(15)
N40E C41E 1.304(15)
N40E C45E 1.396(15)
C41E C42E 1.366(14)
C42E C43E 1.333(13)
C43E C44E 1.351(14)
C44E C45E 1.383(14)
C1H Cl2H 1.710(5)
C1H Cl1H 1.713(5)
C1H Cl3H 1.721(5)
C1K Cl2K 1.832(7)
C1K Cl1K 1.835(7)
C1K Cl3K 1.844(7)
C1L Cl2L 1.725(6)
C1L Cl1L 1.728(6)
C1L Cl3L 1.736(7)
C1M Cl2M 1.769(7)
C1M Cl1M 1.772(7)
C1M Cl3M 1.780(7)

loop_
_platon_squeeze_void_nr
_platon_squeeze_void_average_x
_platon_squeeze_void_average_y
_platon_squeeze_void_average_z
_platon_squeeze_void_volume
_platon_squeeze_void_count_electrons
1 0.287 0.001 0.153 5043.9 942.3
